data_7249283
loop_
_publ_author_name
'Zahradn\'ikov\'a, Eva'
'Pichon, C\'eline'
'Duhayon, Carine'
'Sutter, Jean-Pascal'
'Hala\<s, Petr'
'Draho\<s, Bohuslav'

_publ_section_title
;
 Synthesis, structural and magnetic properties of cobalt(ii) complexes
 with pyridine-based macrocyclic ligand containing two pyridine pendant
 arms
;
_journal_issue 38
_journal_name_full 'RSC Advances'
_journal_page_first 28138
_journal_page_last 28147
_journal_paper_doi 10.1039/D4RA02387K
_journal_volume 14
_journal_year 2024
_chemical_formula_moiety 'C27 H35 Co I N5 O2, 0.513(Cl O4), 0.487(I)'
_chemical_formula_sum 'C27 H35 Cl0.51 Co I1.49 N5 O4.05'
_chemical_formula_weight 760.30
_space_group_crystal_system monoclinic
_space_group_IT_number 14
_space_group_name_Hall '-P 2ybc'
_space_group_name_H-M_alt 'P 1 21/c 1'
_atom_sites_solution_hydrogens geom
_audit_creation_method
;
Olex2 1.5
(compiled 2021.10.07 svn.r9718050b for OlexSys, GUI svn.r6410)
;
_audit_update_record
;
2024-03-28 deposited with the CCDC.	2024-08-14 downloaded from the CCDC.
;
_cell_angle_alpha 90
_cell_angle_beta 92.489(2)
_cell_angle_gamma 90
_cell_formula_units_Z 4
_cell_length_a 9.8084(2)
_cell_length_b 16.5786(3)
_cell_length_c 20.3177(3)
_cell_measurement_reflns_used 8395
_cell_measurement_temperature 293(2)
_cell_measurement_theta_max 68.1630
_cell_measurement_theta_min 3.4240
_cell_volume 3300.73(10)
_computing_cell_refinement 'CrysAlisPro 1.171.40.82a (Rigaku OD, 2020)'
_computing_data_collection 'CrysAlisPro 1.171.40.82a (Rigaku OD, 2020)'
_computing_data_reduction 'CrysAlisPro 1.171.40.82a (Rigaku OD, 2020)'
_computing_molecular_graphics 'Olex2 1.5 (Dolomanov et al., 2009)'
_computing_publication_material 'Olex2 1.5 (Dolomanov et al., 2009)'
_computing_structure_refinement 'SHELXL 2014/7 (Sheldrick, 2015)'
_computing_structure_solution 'SHELXT 2018/2 (Sheldrick, 2018)'
_diffrn_ambient_temperature 293(2)
_diffrn_detector_area_resol_mean 10.0000
_diffrn_detector_type HyPix3000
_diffrn_measured_fraction_theta_full 0.994
_diffrn_measured_fraction_theta_max 0.983
_diffrn_measurement_details
;
List of Runs (angles in degrees, time in seconds):

  # Type    Start    End  Width  t~exp~   \w     \q     \k     \f   Frames
#--------------------------------------------------------------------------
  1  \w     -2.00  24.00   0.50    0.44    --   42.82 -34.00 -39.00   52
  2  \w    -18.00  24.00   0.50    0.44    --   42.82 -11.00 -30.00   84
  3  \w    -25.00  37.00   0.50    0.44    --   42.82 -32.00-120.00  124
  4  \w     31.00  63.00   0.50    1.75    --   97.62 -77.00-180.00   64
  5  \w     67.00 103.00   0.50    1.75    --   97.62 -77.00-180.00   72
  6  \w     47.00  73.00   0.50    1.75    --   97.62 -68.00-180.00   52
  7  \w     36.00  69.00   0.50    1.75    --   97.62 -59.00 -60.00   66
  8  \w     79.00 166.00   0.50    1.75    --   97.62  42.00-150.00  174
  9  \w     78.00 110.00   0.50    0.44    --   42.82  65.00-120.00   64
 10  \w     64.00 110.00   0.50    0.44    --   42.82 138.00 -30.00   92
 11  \w     64.00  99.00   0.50    0.44    --   42.82 138.00   0.00   70
 12  \w     27.00  59.00   0.50    0.44    --   42.82  34.00 117.00   64
 13  \w     66.00 103.00   0.50    0.44    --   42.82  34.00 117.00   74
 14  \w     82.00 149.00   0.50    1.75    --   97.62  34.00 117.00  134
 15  \w     99.00 131.00   0.50    1.75    --   97.62  33.00  90.00   64
 16  \w     64.00 111.00   0.50    0.44    --   42.82 138.00 150.00   94
 17  \w     -2.00  29.00   0.50    0.44    --  -40.95  65.00 -30.00   62
 18  \w    -30.00  -4.00   0.50    0.44    --  -40.95 104.00 -60.00   52
 19  \w    -54.00 -28.00   0.50    1.75    --  -95.74  50.00  60.00   52
 20  \w    -57.00 -28.00   0.50    1.75    --  -95.74  50.00   0.00   58
 21  \w    -67.00 -32.00   0.50    1.75    --  -95.74  59.00  30.00   70
 22  \w    -57.00 -29.00   0.50    1.75    --  -95.74  50.00  90.00   56
 23  \w    -67.00 -38.00   0.50    1.75    --  -95.74  59.00 150.00   58
 24  \w    -71.00 -45.00   0.50    1.75    --  -95.74  68.00  60.00   52
 25  \w    -82.00 -44.00   0.50    1.75    --  -95.74  68.00 120.00   76
 26  \w      2.00  27.00   0.50    0.44    --  -40.95  34.00 117.00   50
 27  \w    -59.00 -26.00   0.50    0.44    --  -40.95  65.00 -30.00   66
 28  \w    -57.00 -30.00   0.50    1.75    --  -95.74  50.00-120.00   54
 29  \w    -68.00 -39.00   0.50    1.75    --  -95.74  59.00-150.00   58
 30  \w    -79.00 -54.00   0.50    0.44    --  -40.95 104.00 -60.00   50
 31  \w     22.00  47.00   0.50    0.44    --   42.82  65.00-120.00   50
 32  \w     55.00  80.00   0.50    0.44    --   42.82-104.00 120.00   50
 33  \w      4.00  29.00   0.50    0.44    --   42.82-104.00 120.00   50
 34  \w    -66.00 -37.00   0.50    0.44    --  -40.95 -34.00 -39.00   58
 35  \w   -106.00 -21.00   0.50    1.75    --  -95.74  96.00 120.00  170
 36  \w   -110.00 -29.00   0.50    1.75    --  -95.74 117.00 120.00  162
 37  \w   -121.00 -81.00   0.50    1.75    --  -95.74 -34.00 -39.00   80
 38  \w   -140.00 -77.00   0.50    1.75    --  -95.74 -25.00 -90.00  126
 39  \w   -158.00-114.00   0.50    1.75    --  -95.74 -33.00-150.00   88
 40  \w    -24.00   2.00   0.50    0.44    --   42.57 -34.00 -39.00   52
 41  \w    -54.00 -28.00   0.50    1.75    --  -95.74  50.00 -90.00   52
 42  \w     30.00  55.00   0.50    1.75    --   97.62 -50.00 150.00   50
;
_diffrn_measurement_device 'four-circle diffractometer'
_diffrn_measurement_device_type 'XtaLAB Synergy, Single source at home/near, HyPix3000'
_diffrn_measurement_method '\w scans'
_diffrn_radiation_type CuK\a
_diffrn_radiation_wavelength 1.54184
_diffrn_reflns_av_R_equivalents 0.0422
_diffrn_reflns_av_unetI/netI 0.0413
_diffrn_reflns_Laue_measured_fraction_full 0.994
_diffrn_reflns_Laue_measured_fraction_max 0.983
_diffrn_reflns_limit_h_max 11
_diffrn_reflns_limit_h_min -11
_diffrn_reflns_limit_k_max 15
_diffrn_reflns_limit_k_min -19
_diffrn_reflns_limit_l_max 23
_diffrn_reflns_limit_l_min -24
_diffrn_reflns_number 17924
_diffrn_reflns_point_group_measured_fraction_full 0.994
_diffrn_reflns_point_group_measured_fraction_max 0.983
_diffrn_reflns_theta_full 67.684
_diffrn_reflns_theta_max 68.559
_diffrn_reflns_theta_min 3.442
_exptl_absorpt_coefficient_mu 15.686
_exptl_absorpt_correction_T_max 1.00000
_exptl_absorpt_correction_T_min 0.32579
_exptl_absorpt_correction_type multi-scan
_exptl_absorpt_process_details
;
CrysAlisPro 1.171.40.82a (Rigaku Oxford Diffraction, 2020)
Empirical absorption correction using spherical harmonics,
implemented in SCALE3 ABSPACK scaling algorithm.
;
_exptl_crystal_colour violet
_exptl_crystal_colour_primary violet
_exptl_crystal_density_diffrn 1.530
_exptl_crystal_description prism
_exptl_crystal_F_000 1516
_exptl_crystal_size_max 0.272
_exptl_crystal_size_mid 0.141
_exptl_crystal_size_min 0.126
_refine_diff_density_max 0.724
_refine_diff_density_min -0.638
_refine_diff_density_rms 0.088
_refine_ls_extinction_method none
_refine_ls_goodness_of_fit_ref 1.032
_refine_ls_hydrogen_treatment constr
_refine_ls_matrix_type full
_refine_ls_number_parameters 380
_refine_ls_number_reflns 5979
_refine_ls_number_restraints 0
_refine_ls_restrained_S_all 1.032
_refine_ls_R_factor_all 0.0561
_refine_ls_R_factor_gt 0.0473
_refine_ls_shift/su_max 0.001
_refine_ls_shift/su_mean 0.000
_refine_ls_structure_factor_coef Fsqd
_refine_ls_weighting_details 'w=1/[\s^2^(Fo^2^)+(0.0719P)^2^+3.6801P] where P=(Fo^2^+2Fc^2^)/3'
_refine_ls_weighting_scheme calc
_refine_ls_wR_factor_gt 0.1282
_refine_ls_wR_factor_ref 0.1341
_reflns_Friedel_coverage 0.000
_reflns_number_gt 5013
_reflns_number_total 5979
_reflns_threshold_expression 'I > 2\s(I)'
_cod_data_source_file d4ra02387k2.cif
_cod_data_source_block 02
_cod_database_code 7249283
_shelx_shelxl_version_number 2014/7
_shelx_space_group_comment
;
The symmetry employed for this shelxl refinement is uniquely defined
by the following loop, which should always be used as a source of
symmetry information in preference to the above space-group names.
They are only intended as comments.
;
_shelx_estimated_absorpt_t_max 0.243
_shelx_estimated_absorpt_t_min 0.100
_olex2_refinement_description
;
1. Fixed Uiso
 At 1.2 times of:
  All C(H) groups, All C(H,H) groups
2. Others
 Sof(I2)=1-FVAR(1)
 Sof(Cl2)=Sof(O5)=Sof(O3)=Sof(O4)=Sof(O6)=FVAR(1)
3.a Secondary CH2 refined with riding coordinates:
 C15(H15A,H15B), C22(H22A,H22B), C16(H16A,H16B), C6(H6A,H6B), C7(H7A,H7B),
 C14(H14A,H14B), C8(H8A,H8B), C12(H12A,H12B), C13(H13A,H13B), C9(H9A,H9B),
 C11(H11A,H11B), C10(H10A,H10B)
3.b Aromatic/amide H refined with riding coordinates:
 C4(H4), C18(H18), C27(H27), C24(H24), C2(H2), C21(H21), C19(H19), C3(H3),
 C26(H26), C20(H20), C25(H25)
;
_smtbx_masks_special_details
;
A solvent mask was calculated and 68 electrons were 
found in a volume of 514\%A^3^ in 1 void per unit cell. 
This is consistent with the presence of 
1[CH3OH] per Asymmetric Unit 
which account for 72 electrons 
per unit cell.
;
_smtbx_masks_void_probe_radius 1.2
_smtbx_masks_void_truncation_radius 1.2
_olex2_submission_special_instructions 'No special instructions were received'
_oxdiff_exptl_absorpt_empirical_details
;
Empirical correction (ABSPACK) includes:
- Absorption correction using spherical harmonics
- Frame scaling
;

loop_
_space_group_symop_operation_xyz
'x, y, z'
'-x, y+1/2, -z+1/2'
'-x, -y, -z'
'x, -y-1/2, z-1/2'

loop_
_atom_site_label
_atom_site_type_symbol
_atom_site_fract_x
_atom_site_fract_y
_atom_site_fract_z
_atom_site_U_iso_or_equiv
_atom_site_adp_type
_atom_site_occupancy
_atom_site_site_symmetry_order
_atom_site_calc_flag
_atom_site_refinement_flags_posn
_atom_site_refinement_flags_adp
_atom_site_refinement_flags_occupancy
_atom_site_disorder_assembly
_atom_site_disorder_group
I1 I 0.39873(3) 0.37671(3) 0.50059(2) 0.06477(16) Uani 1 1 d . . . . .
Co1 Co 0.57160(6) 0.36932(4) 0.39328(3) 0.03698(18) Uani 1 1 d . . . . .
N1 N 0.5265(4) 0.4783(2) 0.34830(17) 0.0411(8) Uani 1 1 d . . . . .
N3 N 0.3689(4) 0.3551(3) 0.3230(2) 0.0495(9) Uani 1 1 d . . . . .
N4 N 0.7531(4) 0.3646(3) 0.46151(19) 0.0479(9) Uani 1 1 d . . . . .
N5 N 0.5483(4) 0.2452(2) 0.37388(18) 0.0473(9) Uani 1 1 d . . . . .
N2 N 0.7605(4) 0.4047(2) 0.33309(18) 0.0450(9) Uani 1 1 d . . . . .
O2 O 0.4044(7) 0.3889(3) 0.1150(2) 0.1013(18) Uani 1 1 d . . . . .
C5 C 0.6278(5) 0.5288(3) 0.3345(2) 0.0479(11) Uani 1 1 d . . . . .
C17 C 0.8780(5) 0.3624(3) 0.4352(3) 0.0515(12) Uani 1 1 d . . . . .
C1 C 0.3968(5) 0.4983(3) 0.3313(2) 0.0502(11) Uani 1 1 d . . . . .
C23 C 0.4198(5) 0.2186(3) 0.3594(2) 0.0516(12) Uani 1 1 d . . . . .
C15 C 0.2965(5) 0.4312(4) 0.3371(3) 0.0591(13) Uani 1 1 d . . . . .
H15A H 0.2622 0.4298 0.3811 0.071 Uiso 1 1 calc R U . . .
H15B H 0.2200 0.4388 0.3058 0.071 Uiso 1 1 calc R U . . .
C22 C 0.3096(5) 0.2812(3) 0.3484(3) 0.0572(13) Uani 1 1 d . . . . .
H22A H 0.2402 0.2610 0.3172 0.069 Uiso 1 1 calc R U . . .
H22B H 0.2668 0.2925 0.3895 0.069 Uiso 1 1 calc R U . . .
O1 O 0.6895(6) 0.4005(4) 0.1250(2) 0.111(2) Uani 1 1 d . . . . .
C4 C 0.6010(7) 0.6041(3) 0.3094(3) 0.0669(16) Uani 1 1 d . . . . .
H4 H 0.6721 0.6392 0.3010 0.080 Uiso 1 1 calc R U . . .
C16 C 0.8814(4) 0.3653(3) 0.3620(2) 0.0545(13) Uani 1 1 d . . . . .
H16A H 0.9621 0.3945 0.3495 0.065 Uiso 1 1 calc R U . . .
H16B H 0.8871 0.3109 0.3448 0.065 Uiso 1 1 calc R U . . .
C6 C 0.7670(5) 0.4925(3) 0.3454(2) 0.0520(11) Uani 1 1 d . . . . .
H6A H 0.8298 0.5174 0.3159 0.062 Uiso 1 1 calc R U . . .
H6B H 0.8002 0.5025 0.3903 0.062 Uiso 1 1 calc R U . . .
C7 C 0.7413(5) 0.3851(3) 0.2615(2) 0.0560(12) Uani 1 1 d . . . . .
H7A H 0.7226 0.3277 0.2581 0.067 Uiso 1 1 calc R U . . .
H7B H 0.6597 0.4129 0.2451 0.067 Uiso 1 1 calc R U . . .
C18 C 0.9948(5) 0.3585(5) 0.4746(3) 0.0753(18) Uani 1 1 d . . . . .
H18 H 1.0791 0.3588 0.4553 0.090 Uiso 1 1 calc R U . . .
C14 C 0.3965(5) 0.3486(3) 0.2513(2) 0.0534(12) Uani 1 1 d . . . . .
H14A H 0.4540 0.3018 0.2455 0.064 Uiso 1 1 calc R U . . .
H14B H 0.4490 0.3956 0.2394 0.064 Uiso 1 1 calc R U . . .
C27 C 0.6474(6) 0.1905(3) 0.3839(3) 0.0614(13) Uani 1 1 d . . . . .
H27 H 0.7360 0.2082 0.3935 0.074 Uiso 1 1 calc R U . . .
C24 C 0.3902(8) 0.1375(4) 0.3559(3) 0.0703(17) Uani 1 1 d . . . . .
H24 H 0.3013 0.1204 0.3460 0.084 Uiso 1 1 calc R U . . .
C2 C 0.3661(7) 0.5733(4) 0.3060(3) 0.0679(16) Uani 1 1 d . . . . .
H2 H 0.2761 0.5873 0.2952 0.082 Uiso 1 1 calc R U . . .
C21 C 0.7510(6) 0.3612(4) 0.5274(3) 0.0694(16) Uani 1 1 d . . . . .
H21 H 0.6665 0.3629 0.5464 0.083 Uiso 1 1 calc R U . . .
C19 C 0.9904(6) 0.3541(5) 0.5414(3) 0.084(2) Uani 1 1 d . . . . .
H19 H 1.0699 0.3503 0.5678 0.101 Uiso 1 1 calc R U . . .
C3 C 0.4689(8) 0.6270(4) 0.2969(3) 0.0770(19) Uani 1 1 d . . . . .
H3 H 0.4490 0.6790 0.2822 0.092 Uiso 1 1 calc R U . . .
C26 C 0.6224(9) 0.1080(4) 0.3805(3) 0.079(2) Uani 1 1 d . . . . .
H26 H 0.6929 0.0710 0.3873 0.094 Uiso 1 1 calc R U . . .
C20 C 0.8643(6) 0.3556(5) 0.5684(3) 0.0785(18) Uani 1 1 d . . . . .
H20 H 0.8565 0.3528 0.6138 0.094 Uiso 1 1 calc R U . . .
C25 C 0.4913(9) 0.0826(4) 0.3668(3) 0.086(2) Uani 1 1 d . . . . .
H25 H 0.4715 0.0278 0.3651 0.104 Uiso 1 1 calc R U . . .
C8 C 0.8521(7) 0.4038(5) 0.2159(3) 0.0816(19) Uani 1 1 d . . . . .
H8A H 0.9376 0.3807 0.2327 0.098 Uiso 1 1 calc R U . . .
H8B H 0.8637 0.4617 0.2125 0.098 Uiso 1 1 calc R U . . .
C12 C 0.3261(9) 0.3257(5) 0.1346(3) 0.098(3) Uani 1 1 d . . . . .
H12A H 0.3798 0.2765 0.1354 0.118 Uiso 1 1 calc R U . . .
H12B H 0.2492 0.3183 0.1035 0.118 Uiso 1 1 calc R U . . .
C13 C 0.2748(7) 0.3419(5) 0.2026(3) 0.085(2) Uani 1 1 d . . . . .
H13A H 0.2156 0.2983 0.2155 0.102 Uiso 1 1 calc R U . . .
H13B H 0.2227 0.3916 0.2022 0.102 Uiso 1 1 calc R U . . .
C9 C 0.8136(9) 0.3685(6) 0.1488(3) 0.103(3) Uani 1 1 d . . . . .
H9A H 0.8842 0.3808 0.1183 0.124 Uiso 1 1 calc R U . . .
H9B H 0.8062 0.3103 0.1522 0.124 Uiso 1 1 calc R U . . .
Cl2 Cl 0.9889(14) 0.1670(13) 0.2562(6) 0.0524(15) Uani 0.513(4) 1 d . . P A 1
C11 C 0.4859(13) 0.3742(6) 0.0614(4) 0.123(4) Uani 1 1 d . . . . .
H11A H 0.4402 0.3353 0.0324 0.148 Uiso 1 1 calc R U . . .
H11B H 0.4956 0.4239 0.0369 0.148 Uiso 1 1 calc R U . . .
C10 C 0.6120(13) 0.3458(7) 0.0793(4) 0.131(4) Uani 1 1 d . . . . .
H10A H 0.6633 0.3381 0.0401 0.157 Uiso 1 1 calc R U . . .
H10B H 0.6027 0.2936 0.1003 0.157 Uiso 1 1 calc R U . . .
O5 O 0.8642(12) 0.1970(7) 0.2470(7) 0.119(4) Uani 0.513(4) 1 d . . P A 1
O3 O 1.0079(18) 0.1713(13) 0.3312(7) 0.187(8) Uani 0.513(4) 1 d . . P A 1
O4 O 0.9509(16) 0.0738(8) 0.2529(12) 0.200(9) Uani 0.513(4) 1 d . . P A 1
O6 O 1.0868(18) 0.1722(14) 0.2253(11) 0.229(12) Uani 0.513(4) 1 d . . P A 1
I2 I 0.9933(5) 0.1535(4) 0.2616(2) 0.083(2) Uani 0.487(4) 1 d . . P A -1

loop_
_atom_site_aniso_label
_atom_site_aniso_U_11
_atom_site_aniso_U_22
_atom_site_aniso_U_33
_atom_site_aniso_U_23
_atom_site_aniso_U_13
_atom_site_aniso_U_12
I1 0.0439(2) 0.1047(3) 0.0466(2) -0.00803(16) 0.01248(13) -0.00377(17)
Co1 0.0315(3) 0.0396(4) 0.0403(4) -0.0005(3) 0.0070(3) -0.0013(3)
N1 0.047(2) 0.0403(19) 0.0374(18) -0.0038(15) 0.0141(15) 0.0049(16)
N3 0.038(2) 0.063(2) 0.048(2) 0.0030(18) 0.0075(16) -0.0043(17)
N4 0.0336(19) 0.068(3) 0.043(2) -0.0016(17) 0.0072(15) -0.0014(17)
N5 0.060(2) 0.0359(19) 0.046(2) -0.0006(16) 0.0089(17) -0.0047(17)
N2 0.0389(19) 0.054(2) 0.043(2) -0.0032(17) 0.0135(15) 0.0009(17)
O2 0.166(5) 0.086(3) 0.052(2) -0.010(2) 0.018(3) -0.027(3)
C5 0.062(3) 0.044(3) 0.039(2) -0.0032(19) 0.015(2) -0.003(2)
C17 0.033(2) 0.065(3) 0.057(3) -0.002(2) 0.010(2) 0.000(2)
C1 0.049(3) 0.061(3) 0.041(2) -0.001(2) 0.0120(19) 0.017(2)
C23 0.063(3) 0.054(3) 0.039(2) -0.001(2) 0.011(2) -0.021(2)
C15 0.040(2) 0.084(4) 0.053(3) 0.003(3) 0.007(2) 0.016(3)
C22 0.043(3) 0.073(3) 0.055(3) -0.003(2) 0.004(2) -0.022(2)
O1 0.131(5) 0.149(5) 0.053(3) -0.011(3) -0.001(3) 0.054(4)
C4 0.106(5) 0.045(3) 0.052(3) 0.004(2) 0.030(3) -0.002(3)
C16 0.028(2) 0.084(4) 0.053(3) -0.003(2) 0.0148(19) 0.005(2)
C6 0.051(3) 0.054(3) 0.053(3) -0.003(2) 0.016(2) -0.016(2)
C7 0.053(3) 0.070(3) 0.046(3) -0.012(2) 0.009(2) 0.007(2)
C18 0.031(3) 0.128(6) 0.067(4) -0.005(3) 0.002(2) 0.001(3)
C14 0.057(3) 0.064(3) 0.039(2) -0.004(2) 0.004(2) -0.007(2)
C27 0.074(4) 0.055(3) 0.055(3) 0.000(2) 0.007(2) 0.006(3)
C24 0.093(5) 0.063(4) 0.056(3) -0.002(3) 0.012(3) -0.028(3)
C2 0.080(4) 0.072(4) 0.053(3) 0.010(3) 0.013(3) 0.036(3)
C21 0.045(3) 0.115(5) 0.049(3) 0.001(3) 0.005(2) 0.005(3)
C19 0.044(3) 0.140(6) 0.068(4) 0.001(4) -0.010(3) 0.007(3)
C3 0.110(6) 0.054(3) 0.068(4) 0.013(3) 0.023(4) 0.027(4)
C26 0.127(6) 0.048(3) 0.062(4) 0.002(3) 0.007(4) 0.025(4)
C20 0.061(4) 0.121(6) 0.053(3) 0.004(3) -0.005(3) 0.007(3)
C25 0.140(7) 0.058(4) 0.061(4) -0.008(3) 0.005(4) -0.033(4)
C8 0.073(4) 0.110(5) 0.063(4) 0.001(4) 0.027(3) 0.012(4)
C12 0.141(7) 0.097(5) 0.054(4) 0.002(3) -0.021(4) -0.035(5)
C13 0.086(4) 0.115(5) 0.053(3) 0.006(3) -0.012(3) -0.027(4)
C9 0.110(6) 0.146(7) 0.056(4) -0.002(4) 0.031(4) 0.046(5)
Cl2 0.044(3) 0.063(3) 0.050(3) -0.019(3) -0.0057(19) 0.000(2)
C11 0.187(11) 0.125(7) 0.058(4) -0.024(4) 0.020(6) -0.028(7)
C10 0.191(11) 0.153(8) 0.047(4) -0.033(4) -0.004(5) 0.072(8)
O5 0.099(8) 0.089(7) 0.168(11) -0.035(7) -0.014(7) 0.007(6)
O3 0.175(15) 0.27(2) 0.112(11) -0.034(12) -0.068(10) 0.022(15)
O4 0.132(11) 0.079(9) 0.38(3) -0.016(12) -0.045(14) 0.059(9)
O6 0.135(13) 0.27(2) 0.29(2) -0.17(2) 0.132(16) -0.079(14)
I2 0.0565(12) 0.096(4) 0.095(2) -0.0199(13) -0.0130(9) 0.0005(11)

loop_
_atom_type_symbol
_atom_type_description
_atom_type_scat_dispersion_real
_atom_type_scat_dispersion_imag
_atom_type_scat_source
C C 0.0181 0.0091 'International Tables Vol C Tables 4.2.6.8 and 6.1.1.4'
H H 0.0000 0.0000 'International Tables Vol C Tables 4.2.6.8 and 6.1.1.4'
Cl Cl 0.3639 0.7018 'International Tables Vol C Tables 4.2.6.8 and 6.1.1.4'
Co Co -2.3653 3.6143 'International Tables Vol C Tables 4.2.6.8 and 6.1.1.4'
I I -0.3257 6.8362 'International Tables Vol C Tables 4.2.6.8 and 6.1.1.4'
N N 0.0311 0.0180 'International Tables Vol C Tables 4.2.6.8 and 6.1.1.4'
O O 0.0492 0.0322 'International Tables Vol C Tables 4.2.6.8 and 6.1.1.4'

loop_
_geom_angle_atom_site_label_1
_geom_angle_atom_site_label_2
_geom_angle_atom_site_label_3
_geom_angle
_geom_angle_site_symmetry_1
_geom_angle_site_symmetry_3
_geom_angle_publ_flag
N1 Co1 I1 100.35(9) . . ?
N1 Co1 N3 70.60(14) . . ?
N1 Co1 N4 117.38(15) . . ?
N1 Co1 N5 138.87(15) . . ?
N1 Co1 N2 73.04(13) . . ?
N3 Co1 I1 87.38(9) . . ?
N4 Co1 I1 90.65(10) . . ?
N4 Co1 N3 172.01(15) . . ?
N4 Co1 N2 72.66(14) . . ?
N5 Co1 I1 97.07(10) . . ?
N5 Co1 N3 73.34(15) . . ?
N5 Co1 N4 99.25(16) . . ?
N5 Co1 N2 103.24(14) . . ?
N2 Co1 I1 155.41(10) . . ?
N2 Co1 N3 111.52(13) . . ?
C5 N1 Co1 119.6(3) . . ?
C5 N1 C1 119.6(4) . . ?
C1 N1 Co1 120.8(3) . . ?
C15 N3 Co1 101.1(3) . . ?
C15 N3 C14 111.0(4) . . ?
C22 N3 Co1 101.8(3) . . ?
C22 N3 C15 116.4(4) . . ?
C22 N3 C14 112.1(4) . . ?
C14 N3 Co1 113.9(3) . . ?
C17 N4 Co1 118.0(3) . . ?
C21 N4 Co1 125.5(3) . . ?
C21 N4 C17 116.4(4) . . ?
C23 N5 Co1 116.7(3) . . ?
C27 N5 Co1 124.2(4) . . ?
C27 N5 C23 118.4(4) . . ?
C16 N2 Co1 109.1(3) . . ?
C16 N2 C6 110.2(4) . . ?
C16 N2 C7 111.2(4) . . ?
C6 N2 Co1 100.8(3) . . ?
C6 N2 C7 112.4(4) . . ?
C7 N2 Co1 112.6(3) . . ?
C12 O2 C11 116.1(6) . . ?
N1 C5 C4 121.1(5) . . ?
N1 C5 C6 113.4(4) . . ?
C4 C5 C6 125.4(5) . . ?
N4 C17 C16 116.9(4) . . ?
N4 C17 C18 121.1(5) . . ?
C18 C17 C16 122.1(4) . . ?
N1 C1 C15 114.5(4) . . ?
N1 C1 C2 120.6(5) . . ?
C2 C1 C15 124.7(5) . . ?
N5 C23 C22 117.5(4) . . ?
N5 C23 C24 121.4(6) . . ?
C24 C23 C22 121.1(5) . . ?
N3 C15 C1 107.2(4) . . ?
N3 C15 H15A 110.3 . . ?
N3 C15 H15B 110.3 . . ?
C1 C15 H15A 110.3 . . ?
C1 C15 H15B 110.3 . . ?
H15A C15 H15B 108.5 . . ?
N3 C22 C23 109.7(4) . . ?
N3 C22 H22A 109.7 . . ?
N3 C22 H22B 109.7 . . ?
C23 C22 H22A 109.7 . . ?
C23 C22 H22B 109.7 . . ?
H22A C22 H22B 108.2 . . ?
C9 O1 C10 113.6(7) . . ?
C5 C4 H4 120.4 . . ?
C3 C4 C5 119.2(6) . . ?
C3 C4 H4 120.4 . . ?
N2 C16 C17 111.4(4) . . ?
N2 C16 H16A 109.4 . . ?
N2 C16 H16B 109.4 . . ?
C17 C16 H16A 109.4 . . ?
C17 C16 H16B 109.4 . . ?
H16A C16 H16B 108.0 . . ?
N2 C6 C5 109.8(4) . . ?
N2 C6 H6A 109.7 . . ?
N2 C6 H6B 109.7 . . ?
C5 C6 H6A 109.7 . . ?
C5 C6 H6B 109.7 . . ?
H6A C6 H6B 108.2 . . ?
N2 C7 H7A 107.4 . . ?
N2 C7 H7B 107.4 . . ?
H7A C7 H7B 106.9 . . ?
C8 C7 N2 119.6(5) . . ?
C8 C7 H7A 107.4 . . ?
C8 C7 H7B 107.4 . . ?
C17 C18 H18 119.2 . . ?
C19 C18 C17 121.5(5) . . ?
C19 C18 H18 119.2 . . ?
N3 C14 H14A 107.8 . . ?
N3 C14 H14B 107.8 . . ?
N3 C14 C13 117.9(5) . . ?
H14A C14 H14B 107.2 . . ?
C13 C14 H14A 107.8 . . ?
C13 C14 H14B 107.8 . . ?
N5 C27 H27 118.9 . . ?
N5 C27 C26 122.2(6) . . ?
C26 C27 H27 118.9 . . ?
C23 C24 H24 120.1 . . ?
C25 C24 C23 119.7(6) . . ?
C25 C24 H24 120.1 . . ?
C1 C2 H2 120.3 . . ?
C3 C2 C1 119.3(6) . . ?
C3 C2 H2 120.3 . . ?
N4 C21 H21 117.8 . . ?
N4 C21 C20 124.5(5) . . ?
C20 C21 H21 117.8 . . ?
C18 C19 H19 121.1 . . ?
C18 C19 C20 117.7(6) . . ?
C20 C19 H19 121.1 . . ?
C4 C3 C2 119.7(5) . . ?
C4 C3 H3 120.1 . . ?
C2 C3 H3 120.1 . . ?
C27 C26 H26 120.8 . . ?
C25 C26 C27 118.3(6) . . ?
C25 C26 H26 120.8 . . ?
C21 C20 C19 118.8(6) . . ?
C21 C20 H20 120.6 . . ?
C19 C20 H20 120.6 . . ?
C24 C25 C26 120.0(6) . . ?
C24 C25 H25 120.0 . . ?
C26 C25 H25 120.0 . . ?
C7 C8 H8A 110.0 . . ?
C7 C8 H8B 110.0 . . ?
C7 C8 C9 108.6(6) . . ?
H8A C8 H8B 108.4 . . ?
C9 C8 H8A 110.0 . . ?
C9 C8 H8B 110.0 . . ?
O2 C12 H12A 109.7 . . ?
O2 C12 H12B 109.7 . . ?
O2 C12 C13 110.0(6) . . ?
H12A C12 H12B 108.2 . . ?
C13 C12 H12A 109.7 . . ?
C13 C12 H12B 109.7 . . ?
C14 C13 H13A 109.9 . . ?
C14 C13 H13B 109.9 . . ?
C12 C13 C14 108.9(6) . . ?
C12 C13 H13A 109.9 . . ?
C12 C13 H13B 109.9 . . ?
H13A C13 H13B 108.3 . . ?
O1 C9 C8 110.2(6) . . ?
O1 C9 H9A 109.6 . . ?
O1 C9 H9B 109.6 . . ?
C8 C9 H9A 109.6 . . ?
C8 C9 H9B 109.6 . . ?
H9A C9 H9B 108.1 . . ?
O5 Cl2 O3 101.2(11) . . ?
O5 Cl2 O4 98.3(11) . . ?
O3 Cl2 O4 96.1(17) . . ?
O6 Cl2 O5 132(2) . . ?
O6 Cl2 O3 117.7(17) . . ?
O6 Cl2 O4 104.2(16) . . ?
O2 C11 H11A 108.9 . . ?
O2 C11 H11B 108.9 . . ?
H11A C11 H11B 107.7 . . ?
C10 C11 O2 113.4(8) . . ?
C10 C11 H11A 108.9 . . ?
C10 C11 H11B 108.9 . . ?
O1 C10 H10A 109.0 . . ?
O1 C10 H10B 109.0 . . ?
C11 C10 O1 113.0(7) . . ?
C11 C10 H10A 109.0 . . ?
C11 C10 H10B 109.0 . . ?
H10A C10 H10B 107.8 . . ?
Cl2 O5 I2 8.3(12) . . ?
I2 O3 Cl2 9.2(11) . . ?
I2 O4 Cl2 6.1(8) . . ?
Cl2 O6 I2 11.5(14) . . ?
O3 I2 O5 98.3(9) . . ?
O4 I2 O5 100.9(8) . . ?
O4 I2 O3 109.5(14) . . ?
O6 I2 O5 114.1(15) . . ?
O6 I2 O3 119.1(13) . . ?
O6 I2 O4 112.7(12) . . ?

loop_
_geom_bond_atom_site_label_1
_geom_bond_atom_site_label_2
_geom_bond_distance
_geom_bond_site_symmetry_2
_geom_bond_publ_flag
I1 Co1 2.8222(7) . ?
Co1 N1 2.064(4) . ?
Co1 N3 2.409(4) . ?
Co1 N4 2.209(4) . ?
Co1 N5 2.106(4) . ?
Co1 N2 2.339(4) . ?
N1 C5 1.338(6) . ?
N1 C1 1.345(6) . ?
N3 C15 1.483(7) . ?
N3 C22 1.459(6) . ?
N3 C14 1.496(6) . ?
N4 C17 1.359(6) . ?
N4 C21 1.340(7) . ?
N5 C23 1.356(6) . ?
N5 C27 1.339(7) . ?
N2 C16 1.454(6) . ?
N2 C6 1.478(6) . ?
N2 C7 1.494(6) . ?
O2 C12 1.369(9) . ?
O2 C11 1.399(10) . ?
C5 C4 1.369(7) . ?
C5 C6 1.499(7) . ?
C17 C16 1.491(7) . ?
C17 C18 1.371(8) . ?
C1 C15 1.493(8) . ?
C1 C2 1.373(7) . ?
C23 C22 1.508(8) . ?
C23 C24 1.376(8) . ?
C15 H15A 0.9700 . ?
C15 H15B 0.9700 . ?
C22 H22A 0.9700 . ?
C22 H22B 0.9700 . ?
O1 C9 1.395(9) . ?
O1 C10 1.484(12) . ?
C4 H4 0.9300 . ?
C4 C3 1.363(10) . ?
C16 H16A 0.9700 . ?
C16 H16B 0.9700 . ?
C6 H6A 0.9700 . ?
C6 H6B 0.9700 . ?
C7 H7A 0.9700 . ?
C7 H7B 0.9700 . ?
C7 C8 1.492(8) . ?
C18 H18 0.9300 . ?
C18 C19 1.361(9) . ?
C14 H14A 0.9700 . ?
C14 H14B 0.9700 . ?
C14 C13 1.522(8) . ?
C27 H27 0.9300 . ?
C27 C26 1.390(9) . ?
C24 H24 0.9300 . ?
C24 C25 1.357(11) . ?
C2 H2 0.9300 . ?
C2 C3 1.364(10) . ?
C21 H21 0.9300 . ?
C21 C20 1.363(8) . ?
C19 H19 0.9300 . ?
C19 C20 1.375(9) . ?
C3 H3 0.9300 . ?
C26 H26 0.9300 . ?
C26 C25 1.371(11) . ?
C20 H20 0.9300 . ?
C25 H25 0.9300 . ?
C8 H8A 0.9700 . ?
C8 H8B 0.9700 . ?
C8 C9 1.517(10) . ?
C12 H12A 0.9700 . ?
C12 H12B 0.9700 . ?
C12 C13 1.515(10) . ?
C13 H13A 0.9700 . ?
C13 H13B 0.9700 . ?
C9 H9A 0.9700 . ?
C9 H9B 0.9700 . ?
Cl2 O5 1.33(2) . ?
Cl2 O3 1.528(18) . ?
Cl2 O4 1.59(2) . ?
Cl2 O6 1.17(2) . ?
C11 H11A 0.9700 . ?
C11 H11B 0.9700 . ?
C11 C10 1.358(14) . ?
C10 H10A 0.9700 . ?
C10 H10B 0.9700 . ?
O5 I2 1.477(12) . ?
O3 I2 1.446(15) . ?
O4 I2 1.395(19) . ?
O6 I2 1.241(15) . ?

loop_
_geom_torsion_atom_site_label_1
_geom_torsion_atom_site_label_2
_geom_torsion_atom_site_label_3
_geom_torsion_atom_site_label_4
_geom_torsion
_geom_torsion_site_symmetry_1
_geom_torsion_site_symmetry_2
_geom_torsion_site_symmetry_3
_geom_torsion_site_symmetry_4
_geom_torsion_publ_flag
Co1 N1 C5 C4 -174.8(4) . . . . ?
Co1 N1 C5 C6 8.6(5) . . . . ?
Co1 N1 C1 C15 -9.9(5) . . . . ?
Co1 N1 C1 C2 175.1(4) . . . . ?
Co1 N3 C15 C1 49.1(4) . . . . ?
Co1 N3 C22 C23 -44.6(4) . . . . ?
Co1 N3 C14 C13 -178.2(5) . . . . ?
Co1 N4 C17 C16 1.5(6) . . . . ?
Co1 N4 C17 C18 -179.2(5) . . . . ?
Co1 N4 C21 C20 177.6(6) . . . . ?
Co1 N5 C23 C22 9.2(5) . . . . ?
Co1 N5 C23 C24 -170.0(4) . . . . ?
Co1 N5 C27 C26 169.6(4) . . . . ?
Co1 N2 C16 C17 -37.1(5) . . . . ?
Co1 N2 C6 C5 -47.7(4) . . . . ?
Co1 N2 C7 C8 179.9(5) . . . . ?
N1 C5 C4 C3 -1.6(8) . . . . ?
N1 C5 C6 N2 30.8(5) . . . . ?
N1 C1 C15 N3 -31.7(5) . . . . ?
N1 C1 C2 C3 1.3(8) . . . . ?
N3 C14 C13 C12 -173.0(5) . . . . ?
N4 C17 C16 N2 25.2(7) . . . . ?
N4 C17 C18 C19 2.1(10) . . . . ?
N4 C21 C20 C19 0.8(12) . . . . ?
N5 C23 C22 N3 28.7(6) . . . . ?
N5 C23 C24 C25 -0.2(8) . . . . ?
N5 C27 C26 C25 -0.5(9) . . . . ?
N2 C7 C8 C9 173.0(5) . . . . ?
O2 C12 C13 C14 -62.4(9) . . . . ?
O2 C11 C10 O1 -57.5(12) . . . . ?
C5 N1 C1 C15 168.5(4) . . . . ?
C5 N1 C1 C2 -6.5(7) . . . . ?
C5 C4 C3 C2 -3.6(9) . . . . ?
C17 N4 C21 C20 -0.2(10) . . . . ?
C17 C18 C19 C20 -1.4(12) . . . . ?
C1 N1 C5 C4 6.7(6) . . . . ?
C1 N1 C5 C6 -169.9(4) . . . . ?
C1 C2 C3 C4 3.8(9) . . . . ?
C23 N5 C27 C26 -0.5(7) . . . . ?
C23 C24 C25 C26 -0.9(9) . . . . ?
C15 N3 C22 C23 -153.3(4) . . . . ?
C15 N3 C14 C13 -65.0(6) . . . . ?
C15 C1 C2 C3 -173.2(5) . . . . ?
C22 N3 C15 C1 158.3(4) . . . . ?
C22 N3 C14 C13 66.9(7) . . . . ?
C22 C23 C24 C25 -179.2(5) . . . . ?
C4 C5 C6 N2 -145.6(5) . . . . ?
C16 N2 C6 C5 -162.8(4) . . . . ?
C16 N2 C7 C8 -57.2(7) . . . . ?
C16 C17 C18 C19 -178.6(7) . . . . ?
C6 N2 C16 C17 72.8(5) . . . . ?
C6 N2 C7 C8 66.9(6) . . . . ?
C6 C5 C4 C3 174.5(5) . . . . ?
C7 N2 C16 C17 -161.9(4) . . . . ?
C7 N2 C6 C5 72.5(5) . . . . ?
C7 C8 C9 O1 58.6(9) . . . . ?
C18 C17 C16 N2 -154.1(5) . . . . ?
C18 C19 C20 C21 0.0(12) . . . . ?
C14 N3 C15 C1 -71.9(5) . . . . ?
C14 N3 C22 C23 77.5(5) . . . . ?
C27 N5 C23 C22 180.0(4) . . . . ?
C27 N5 C23 C24 0.8(7) . . . . ?
C27 C26 C25 C24 1.2(9) . . . . ?
C24 C23 C22 N3 -152.2(5) . . . . ?
C2 C1 C15 N3 143.1(5) . . . . ?
C21 N4 C17 C16 179.5(5) . . . . ?
C21 N4 C17 C18 -1.2(8) . . . . ?
C12 O2 C11 C10 -89.9(11) . . . . ?
C9 O1 C10 C11 174.1(8) . . . . ?
Cl2 O5 I2 O3 102(4) . . . . ?
Cl2 O5 I2 O4 -146(4) . . . . ?
Cl2 O5 I2 O6 -25(4) . . . . ?
Cl2 O3 I2 O5 -50(5) . . . . ?
Cl2 O3 I2 O4 -155(5) . . . . ?
Cl2 O3 I2 O6 73(5) . . . . ?
Cl2 O4 I2 O5 39(6) . . . . ?
Cl2 O4 I2 O3 142(7) . . . . ?
Cl2 O4 I2 O6 -83(6) . . . . ?
Cl2 O6 I2 O5 20(3) . . . . ?
Cl2 O6 I2 O3 -95(4) . . . . ?
Cl2 O6 I2 O4 135(4) . . . . ?
C11 O2 C12 C13 164.6(8) . . . . ?
C10 O1 C9 C8 -152.3(7) . . . . ?
O5 Cl2 O3 I2 120(5) . . . . ?
O5 Cl2 O4 I2 -136(7) . . . . ?
O5 Cl2 O6 I2 -152(5) . . . . ?
O3 Cl2 O5 I2 -69(4) . . . . ?
O3 Cl2 O4 I2 -34(6) . . . . ?
O3 Cl2 O6 I2 68(4) . . . . ?
O4 Cl2 O5 I2 29(4) . . . . ?
O4 Cl2 O3 I2 21(4) . . . . ?
O4 Cl2 O6 I2 -36(3) . . . . ?
O6 Cl2 O5 I2 146(5) . . . . ?
O6 Cl2 O3 I2 -89(5) . . . . ?
O6 Cl2 O4 I2 87(7) . . . . ?

loop_
_smtbx_masks_void_nr
_smtbx_masks_void_average_x
_smtbx_masks_void_average_y
_smtbx_masks_void_average_z
_smtbx_masks_void_volume
_smtbx_masks_void_count_electrons
_smtbx_masks_void_content
1 0.000 0.000 0.500 256.9 34.5 '2 CH3OH'
2 0.000 0.500 0.000 256.9 34.5 '2 CH3OH'
